data_2224349
loop_
_publ_author_name
'Lee, Hon Man'
'Chiou, Show-Jen'

_publ_section_title
<i>trans</i>-Bis(\m-2-hydroxyethanethiolato-\k^2^<i>S</i>:<i>S</i>)bis[dinitrosyliron(II)](<i>Fe</i>---<i>Fe</i>)
_journal_coeditor_code LH2939
_journal_issue 12
_journal_name_full 'Acta Crystallographica Section E'
_journal_page_first m1600
_journal_paper_doi 10.1107/S1600536809048065
_journal_volume 65
_journal_year 2009
_chemical_formula_iupac '[Fe2 (C2 H5 O S)2 (N O)4]'
_chemical_formula_moiety 'C4 H10 Fe2 N4 O6 S2'
_chemical_formula_sum 'C4 H10 Fe2 N4 O6 S2'
_chemical_formula_weight 385.98
_chemical_name_systematic
;
<i>trans</i>-Bis(\m-2-hydroxyethanethiolato-
\k^2^<i>S</i>:<i>S</i>)bis[dinitrosyliron(II)](<i>Fe</i>---<i>Fe</i>)
;
_space_group_IT_number 15
_symmetry_cell_setting monoclinic
_symmetry_space_group_name_Hall '-C 2yc'
_symmetry_space_group_name_H-M 'C 1 2/c 1'
_atom_sites_solution_hydrogens geom
_atom_sites_solution_primary direct
_atom_sites_solution_secondary difmap
_audit_creation_method SHELXL-97
_cell_angle_alpha 90.00
_cell_angle_beta 94.327(3)
_cell_angle_gamma 90.00
_cell_formula_units_Z 4
_cell_length_a 16.943(3)
_cell_length_b 5.0070(7)
_cell_length_c 14.931(2)
_cell_measurement_reflns_used 1286
_cell_measurement_temperature 150(2)
_cell_measurement_theta_max 26.8
_cell_measurement_theta_min 2.4
_cell_volume 1263.0(3)
_computing_cell_refinement 'SAINT (Bruker, 2007)'
_computing_data_collection 'APEX2 (Bruker, 2007)'
_computing_data_reduction 'SAINT (Bruker, 2007)'
_computing_molecular_graphics 'SHELXTL (Sheldrick, 2008)'
_computing_publication_material 'DIAMOND (Brandenburg, 1999)'
_computing_structure_refinement 'SHELXTL (Sheldrick, 2008)'
_computing_structure_solution 'SHELXTL (Sheldrick, 2008)'
_diffrn_ambient_temperature 150(2)
_diffrn_measured_fraction_theta_full 0.980
_diffrn_measured_fraction_theta_max 0.980
_diffrn_measurement_device_type 'Bruker SMART APEXII'
_diffrn_measurement_method \w
_diffrn_radiation_monochromator graphite
_diffrn_radiation_type MoK\a
_diffrn_radiation_wavelength 0.71073
_diffrn_reflns_av_R_equivalents 0.0391
_diffrn_reflns_av_sigmaI/netI 0.0403
_diffrn_reflns_limit_h_max 22
_diffrn_reflns_limit_h_min -22
_diffrn_reflns_limit_k_max 6
_diffrn_reflns_limit_k_min -6
_diffrn_reflns_limit_l_max 19
_diffrn_reflns_limit_l_min -19
_diffrn_reflns_number 5708
_diffrn_reflns_theta_full 28.66
_diffrn_reflns_theta_max 28.66
_diffrn_reflns_theta_min 2.41
_diffrn_standards_decay_% 0
_diffrn_standards_interval_count 0
_diffrn_standards_interval_time 0
_diffrn_standards_number 0
_exptl_absorpt_coefficient_mu 2.651
_exptl_absorpt_correction_T_max 0.9489
_exptl_absorpt_correction_T_min 0.6060
_exptl_absorpt_correction_type multi-scan
_exptl_absorpt_process_details '(SADABS; Sheldrick, 1996)'
_exptl_crystal_colour brown
_exptl_crystal_density_diffrn 2.030
_exptl_crystal_density_method 'not measured'
_exptl_crystal_description plate
_exptl_crystal_F_000 776
_exptl_crystal_size_max 0.21
_exptl_crystal_size_mid 0.18
_exptl_crystal_size_min 0.02
_refine_diff_density_max 0.517
_refine_diff_density_min -0.318
_refine_ls_extinction_method none
_refine_ls_goodness_of_fit_ref 0.943
_refine_ls_hydrogen_treatment constr
_refine_ls_matrix_type full
_refine_ls_number_parameters 83
_refine_ls_number_reflns 1597
_refine_ls_number_restraints 0
_refine_ls_restrained_S_all 0.943
_refine_ls_R_factor_all 0.0441
_refine_ls_R_factor_gt 0.0282
_refine_ls_shift/su_max 0.003
_refine_ls_shift/su_mean 0.000
_refine_ls_structure_factor_coef Fsqd
_refine_ls_weighting_details 'calc w=1/[\s^2^(Fo^2^)+(0.0324P)^2^] where P=(Fo^2^+2Fc^2^)/3'
_refine_ls_weighting_scheme calc
_refine_ls_wR_factor_gt 0.0571
_refine_ls_wR_factor_ref 0.0612
_reflns_number_gt 1240
_reflns_number_total 1597
_reflns_threshold_expression I>2\s
_cod_data_source_file lh2939.cif
_cod_data_source_block I
_cod_original_cell_volume 1263.1(3)
_cod_original_sg_symbol_H-M 'C 2/c'
_cod_database_code 2224349
_cod_database_fobs_code 2224349

loop_
_symmetry_equiv_pos_as_xyz
'x, y, z'
'-x, y, -z+1/2'
'x+1/2, y+1/2, z'
'-x+1/2, y+1/2, -z+1/2'
'-x, -y, -z'
'x, -y, z-1/2'
'-x+1/2, -y+1/2, -z'
'x+1/2, -y+1/2, z-1/2'

loop_
_atom_site_type_symbol
_atom_site_label
_atom_site_fract_x
_atom_site_fract_y
_atom_site_fract_z
_atom_site_U_iso_or_equiv
_atom_site_adp_type
_atom_site_calc_flag
_atom_site_refinement_flags
_atom_site_occupancy
_atom_site_disorder_assembly
_atom_site_disorder_group
C C1 0.89173(13) 0.1311(4) 0.14871(15) 0.0189(5) Uani d . 1 . .
H H1A 0.8810 -0.0613 0.1385 0.023 Uiso calc R 1 . .
H H1B 0.9190 0.1523 0.2093 0.023 Uiso calc R 1 . .
C C2 0.81447(12) 0.2848(5) 0.14308(15) 0.0219(5) Uani d . 1 . .
H H2A 0.8253 0.4791 0.1449 0.026 Uiso calc R 1 . .
H H2B 0.7836 0.2436 0.0858 0.026 Uiso calc R 1 . .
Fe Fe1 1.062332(16) -0.00956(6) 0.06209(2) 0.01677(10) Uani d . 1 . .
N N1 1.06466(10) -0.2257(4) 0.14697(12) 0.0200(4) Uani d . 1 . .
N N2 1.13967(11) 0.1950(4) 0.05687(13) 0.0216(4) Uani d . 1 . .
O O1 1.07764(10) -0.3658(3) 0.20944(11) 0.0306(4) Uani d . 1 . .
O O2 1.19777(10) 0.3213(4) 0.06634(13) 0.0370(5) Uani d . 1 . .
O O3 0.77015(10) 0.2112(3) 0.21691(12) 0.0302(4) Uani d . 1 . .
H H3 0.7591 0.3487 0.2456 0.045 Uiso calc R 1 . .
S S1 0.95465(3) 0.25677(10) 0.06417(4) 0.01729(13) Uani d . 1 . .

loop_
_atom_site_aniso_label
_atom_site_aniso_U_11
_atom_site_aniso_U_22
_atom_site_aniso_U_33
_atom_site_aniso_U_12
_atom_site_aniso_U_13
_atom_site_aniso_U_23
C1 0.0256(11) 0.0179(11) 0.0142(12) -0.0014(9) 0.0070(8) 0.0007(9)
C2 0.0243(11) 0.0202(12) 0.0220(13) -0.0032(9) 0.0071(9) 0.0006(10)
Fe1 0.01897(16) 0.01530(17) 0.01622(17) -0.00062(13) 0.00241(11) -0.00012(13)
N1 0.0220(9) 0.0206(10) 0.0173(10) -0.0001(8) 0.0012(7) -0.0025(8)
N2 0.0225(9) 0.0206(10) 0.0224(11) -0.0002(8) 0.0060(8) -0.0021(8)
O1 0.0449(10) 0.0241(9) 0.0220(10) -0.0008(8) -0.0020(8) 0.0069(7)
O2 0.0276(9) 0.0363(11) 0.0477(12) -0.0119(8) 0.0069(8) -0.0058(9)
O3 0.0378(9) 0.0235(9) 0.0322(11) -0.0049(8) 0.0222(8) -0.0037(7)
S1 0.0212(2) 0.0139(3) 0.0174(3) -0.0006(2) 0.00546(19) -0.0004(2)

loop_
_atom_type_symbol
_atom_type_description
_atom_type_scat_dispersion_real
_atom_type_scat_dispersion_imag
_atom_type_scat_source
C C 0.0033 0.0016 'International Tables Vol C Tables 4.2.6.8 and 6.1.1.4'
O O 0.0106 0.0060 'International Tables Vol C Tables 4.2.6.8 and 6.1.1.4'
S S 0.1246 0.1234 'International Tables Vol C Tables 4.2.6.8 and 6.1.1.4'
Fe Fe 0.3463 0.8444 'International Tables Vol C Tables 4.2.6.8 and 6.1.1.4'
H H 0.0000 0.0000 'International Tables Vol C Tables 4.2.6.8 and 6.1.1.4'
N N 0.0061 0.0033 'International Tables Vol C Tables 4.2.6.8 and 6.1.1.4'

loop_
_geom_angle_atom_site_label_1
_geom_angle_atom_site_label_2
_geom_angle_atom_site_label_3
_geom_angle_site_symmetry_1
_geom_angle_site_symmetry_3
_geom_angle
_geom_angle_publ_flag
C2 C1 S1 . . 109.51(15) ?
C2 C1 H1A . . 109.8 ?
S1 C1 H1A . . 109.8 ?
C2 C1 H1B . . 109.8 ?
S1 C1 H1B . . 109.8 ?
H1A C1 H1B . . 108.2 ?
O3 C2 C1 . . 109.18(18) ?
O3 C2 H2A . . 109.8 ?
C1 C2 H2A . . 109.8 ?
O3 C2 H2B . . 109.8 ?
C1 C2 H2B . . 109.8 ?
H2A C2 H2B . . 108.3 ?
N1 Fe1 N2 . . 117.44(9) y
N1 Fe1 S1 . 5_755 105.88(7) n
N2 Fe1 S1 . 5_755 110.41(7) n
N1 Fe1 S1 . . 110.22(6) y
N2 Fe1 S1 . . 106.00(7) y
S1 Fe1 S1 5_755 . 106.43(2) n
N1 Fe1 Fe1 . 5_755 121.14(6) n
N2 Fe1 Fe1 . 5_755 121.42(7) n
S1 Fe1 Fe1 5_755 5_755 53.324(17) n
S1 Fe1 Fe1 . 5_755 53.106(18) n
O1 N1 Fe1 . . 170.09(16) ?
O2 N2 Fe1 . . 169.24(18) ?
C2 O3 H3 . . 109.5 ?
C1 S1 Fe1 . 5_755 110.16(7) ?
C1 S1 Fe1 . . 108.68(7) ?
Fe1 S1 Fe1 5_755 . 73.57(2) ?

loop_
_geom_bond_atom_site_label_1
_geom_bond_atom_site_label_2
_geom_bond_site_symmetry_2
_geom_bond_distance
_geom_bond_publ_flag
C1 C2 . 1.515(3) ?
C1 S1 . 1.824(2) ?
C1 H1A . 0.9900 ?
C1 H1B . 0.9900 ?
C2 O3 . 1.428(2) ?
C2 H2A . 0.9900 ?
C2 H2B . 0.9900 ?
Fe1 N1 . 1.6650(19) y
Fe1 N2 . 1.6696(19) ?
Fe1 S1 5_755 2.2555(7) y
Fe1 S1 . 2.2619(6) y
Fe1 Fe1 5_755 2.7051(6) y
N1 O1 . 1.174(2) ?
N2 O2 . 1.170(2) ?
O3 H3 . 0.8400 ?
S1 Fe1 5_755 2.2555(7) ?

loop_
_geom_hbond_atom_site_label_D
_geom_hbond_atom_site_label_H
_geom_hbond_atom_site_label_A
_geom_hbond_site_symmetry_A
_geom_hbond_distance_DH
_geom_hbond_distance_HA
_geom_hbond_distance_DA
_geom_hbond_angle_DHA
O3 H3 O3 4_655 0.84 1.97 2.7950(14) 165.8
